data_7002755
loop_
_publ_author_name
'Arora, Himanshu'
'Lloret, Francesc'
'Mukherjee, Rabindranath'

_publ_section_title
;
 Molecular squares of Ni(II) and Cu(II): ferromagnetic exchange
 interaction mediated by syn-anti carboxylate-bridging.
;
_journal_issue 44
_journal_name_full 'Dalton transactions (Cambridge, England : 2003)'
_journal_page_first 9759
_journal_page_last 9769
_journal_paper_doi 10.1039/b905463d
_journal_year 2009
_chemical_formula_moiety 'C56 H68 Cl4 Cu4 N12 O24'
_chemical_formula_sum 'C56 H68 Cl4 Cu4 N12 O24'
_chemical_formula_weight 1689.18
_chemical_name_systematic
;
?
;
_space_group_IT_number 114
_symmetry_cell_setting tetragonal
_symmetry_space_group_name_Hall 'P -4 2n'
_symmetry_space_group_name_H-M 'P -4 21 c'
_atom_sites_solution_hydrogens geom
_atom_sites_solution_primary direct
_atom_sites_solution_secondary difmap
_audit_creation_method SHELXL-97
_cell_angle_alpha 90.000
_cell_angle_beta 90.000
_cell_angle_gamma 90.000
_cell_formula_units_Z 2
_cell_length_a 20.532(5)
_cell_length_b 20.532(5)
_cell_length_c 8.217(5)
_cell_measurement_temperature 293(2)
_cell_measurement_theta_max 28.29
_cell_measurement_theta_min 1.98
_cell_volume 3464(2)
_computing_cell_refinement 'Bruker SMART'
_computing_data_collection 'Bruker SMART APEX'
_computing_data_reduction 'Bruker SAINT PLUS'
_computing_molecular_graphics 'Ortep-3 for Windows (Farrugia, 1997)'
_computing_publication_material 'WingX publication routine (Farrugia, 1999)'
_computing_structure_refinement 'SHELXL-97 (Sheldrick, 1997)'
_computing_structure_solution 'SIR97(Altomare, et. al. 1999)'
_diffrn_ambient_temperature 293(2)
_diffrn_measured_fraction_theta_full 0.998
_diffrn_measured_fraction_theta_max 0.998
_diffrn_measurement_device_type 'CCD area detector'
_diffrn_measurement_method 'phi and omega scan'
_diffrn_radiation_monochromator graphite
_diffrn_radiation_source 'fine-focus sealed tube'
_diffrn_radiation_type MoK\a
_diffrn_radiation_wavelength 0.71069
_diffrn_reflns_av_R_equivalents 0.0820
_diffrn_reflns_av_sigmaI/netI 0.0667
_diffrn_reflns_limit_h_max 27
_diffrn_reflns_limit_h_min -19
_diffrn_reflns_limit_k_max 27
_diffrn_reflns_limit_k_min -25
_diffrn_reflns_limit_l_max 10
_diffrn_reflns_limit_l_min -10
_diffrn_reflns_number 23088
_diffrn_reflns_theta_full 28.29
_diffrn_reflns_theta_max 28.29
_diffrn_reflns_theta_min 1.98
_exptl_absorpt_coefficient_mu 1.451
_exptl_absorpt_correction_T_max 0.8685
_exptl_absorpt_correction_T_min 0.7601
_exptl_absorpt_correction_type empirical
_exptl_absorpt_process_details SADABS
_exptl_crystal_colour blue
_exptl_crystal_density_diffrn 1.619
_exptl_crystal_density_method 'not measured'
_exptl_crystal_description block
_exptl_crystal_F_000 1728
_exptl_crystal_size_max 0.20
_exptl_crystal_size_mid 0.20
_exptl_crystal_size_min 0.10
_refine_diff_density_max 0.741
_refine_diff_density_min -0.455
_refine_diff_density_rms 0.108
_refine_ls_abs_structure_details 'Flack H D (1983), Acta Cryst. A39, 876-881'
_refine_ls_abs_structure_Flack 0.00(3)
_refine_ls_extinction_method none
_refine_ls_goodness_of_fit_ref 0.995
_refine_ls_hydrogen_treatment mixed
_refine_ls_matrix_type full
_refine_ls_number_parameters 246
_refine_ls_number_reflns 4296
_refine_ls_number_restraints 2
_refine_ls_restrained_S_all 0.994
_refine_ls_R_factor_all 0.0772
_refine_ls_R_factor_gt 0.0473
_refine_ls_shift/su_max 0.000
_refine_ls_shift/su_mean 0.000
_refine_ls_structure_factor_coef Fsqd
_refine_ls_weighting_details 'calc w=1/[\s^2^(Fo^2^)+(0.0627P)^2^+0.0000P] where P=(Fo^2^+2Fc^2^)/3'
_refine_ls_weighting_scheme calc
_refine_ls_wR_factor_gt 0.1044
_refine_ls_wR_factor_ref 0.1196
_reflns_number_gt 3205
_reflns_number_total 4296
_reflns_threshold_expression >2sigma(I)
_cod_data_source_file b905463d.txt
_cod_data_source_block 3sepbm
_cod_depositor_comments
;
The following automatic conversions were performed:
'_symmetry_cell_setting' value 'Tetragonal' changed to 'tetragonal'
according to '/home/saulius/struct/CIF-dictionaries/cif_core.dic'
dictionary named 'cif_core.dic' version 2.4.1 from
2010-06-29.

'_exptl_absorpt_correction_type' value 'Empirical' changed to
'empirical' according to
'/home/saulius/struct/CIF-dictionaries/cif_core.dic' dictionary named
'cif_core.dic' version 2.4.1 from 2010-06-29.

Automatic conversion script
Id: cif_fix_enum 1527 2010-12-29 10:47:43Z saulius 
;
_cod_original_sg_symbol_H-M P-421c
_cod_database_code 7002755

loop_
_symmetry_equiv_pos_as_xyz
'x, y, z'
'-x, -y, z'
'x+1/2, -y+1/2, -z+1/2'
'-x+1/2, y+1/2, -z+1/2'
'y+1/2, x+1/2, z+1/2'
'-y+1/2, -x+1/2, z+1/2'
'-y, x, -z'
'y, -x, -z'

loop_
_atom_site_label
_atom_site_type_symbol
_atom_site_fract_x
_atom_site_fract_y
_atom_site_fract_z
_atom_site_U_iso_or_equiv
_atom_site_adp_type
_atom_site_occupancy
_atom_site_symmetry_multiplicity
_atom_site_calc_flag
_atom_site_refinement_flags
_atom_site_disorder_assembly
_atom_site_disorder_group
Cu Cu 0.11090(2) 0.10458(2) 0.05696(6) 0.01847(13) Uani 1 1 d . . .
Cl Cl 0.23697(5) 0.05413(5) 0.34535(13) 0.0235(2) Uani 1 1 d . . .
O1 O 0.11085(13) 0.01845(12) -0.0367(3) 0.0199(6) Uani 1 1 d . . .
O2 O 0.07651(14) -0.04796(14) -0.2285(3) 0.0199(6) Uani 1 1 d . . .
O3 O 0.19825(14) 0.09956(16) 0.2515(4) 0.0304(7) Uani 1 1 d . . .
O4 O 0.27532(14) 0.09031(16) 0.4598(4) 0.0333(8) Uani 1 1 d . . .
O5 O 0.19378(15) 0.01020(14) 0.4286(4) 0.0304(7) Uani 1 1 d . . .
O6 O 0.27884(16) 0.01744(15) 0.2381(4) 0.0352(8) Uani 1 1 d . . .
N1 N 0.10250(17) 0.19544(16) 0.1319(4) 0.0213(7) Uani 1 1 d . . .
N2 N 0.15047(16) 0.14750(16) -0.1469(4) 0.0194(7) Uani 1 1 d . . .
N1S N 0.0789(3) 0.4647(3) 0.0039(8) 0.078(2) Uani 1 1 d . . .
C1 C 0.0933(2) 0.2166(2) 0.2845(5) 0.0269(10) Uani 1 1 d . . .
H1 H 0.0931 0.1867 0.3695 0.032 Uiso 1 1 calc R . .
C2 C 0.0841(2) 0.2812(2) 0.3179(6) 0.0304(11) Uani 1 1 d . . .
H2 H 0.0766 0.2948 0.4241 0.037 Uiso 1 1 calc R . .
C3 C 0.0859(2) 0.3257(2) 0.1932(6) 0.0330(12) Uani 1 1 d . . .
H3 H 0.0812 0.3699 0.2147 0.040 Uiso 1 1 calc R . .
C4 C 0.0949(2) 0.3040(2) 0.0350(6) 0.0297(10) Uani 1 1 d . . .
H4 H 0.0956 0.3332 -0.0515 0.036 Uiso 1 1 calc R . .
C5 C 0.1029(2) 0.2384(2) 0.0088(5) 0.0233(9) Uani 1 1 d . . .
C6 C 0.1089(2) 0.20636(19) -0.1588(5) 0.0232(9) Uani 1 1 d . . .
H6A H 0.0661 0.1944 -0.1984 0.028 Uiso 1 1 calc R . .
H6B H 0.1280 0.2369 -0.2352 0.028 Uiso 1 1 calc R . .
C7 C 0.2217(2) 0.1663(2) -0.1205(6) 0.0275(10) Uani 1 1 d . . .
H7 H 0.2241 0.1892 -0.0161 0.033 Uiso 1 1 calc R . .
C8 C 0.2643(2) 0.1055(2) -0.1058(5) 0.0328(11) Uani 1 1 d . . .
H8A H 0.2467 0.0773 -0.0236 0.049 Uiso 1 1 calc R . .
H8B H 0.3077 0.1180 -0.0764 0.049 Uiso 1 1 calc R . .
H8C H 0.2651 0.0830 -0.2083 0.049 Uiso 1 1 calc R . .
C9 C 0.2487(2) 0.2115(2) -0.2477(6) 0.0370(12) Uani 1 1 d . . .
H9A H 0.2220 0.2497 -0.2545 0.055 Uiso 1 1 calc R . .
H9B H 0.2492 0.1898 -0.3512 0.055 Uiso 1 1 calc R . .
H9C H 0.2923 0.2237 -0.2185 0.055 Uiso 1 1 calc R . .
C10 C 0.1411(2) 0.1088(2) -0.2986(5) 0.0237(9) Uani 1 1 d D . .
H10A H 0.1837(2) 0.0787(2) -0.3180(5) 0.028 Uiso 1 1 calc RD . .
H10B H 0.1372(2) 0.1419(2) -0.4007(5) 0.028 Uiso 1 1 calc RD . .
C11 C 0.0809(2) 0.0653(2) -0.2946(5) 0.0207(9) Uani 1 1 d . . .
H11A H 0.0435 0.0908 -0.2607 0.025 Uiso 1 1 calc R . .
H11B H 0.0723 0.0489 -0.4032 0.025 Uiso 1 1 calc R . .
C12 C 0.08974(19) 0.0087(2) -0.1794(5) 0.0191(9) Uani 1 1 d . . .
C1SA C 0.0695(6) 0.5203(6) -0.0585(17) 0.061(3) Uani 0.55 1 d P A 1
C2SA C 0.0659(7) 0.5804(6) -0.1356(18) 0.064(4) Uani 0.50 1 d P A 1
C1SB C 0.0828(6) 0.5086(6) 0.1042(19) 0.050(4) Uani 0.45 1 d P A 2
C2SB C 0.0768(7) 0.5652(7) 0.211(2) 0.083(5) Uani 0.50 1 d P A 2

loop_
_atom_site_aniso_label
_atom_site_aniso_U_11
_atom_site_aniso_U_22
_atom_site_aniso_U_33
_atom_site_aniso_U_23
_atom_site_aniso_U_13
_atom_site_aniso_U_12
Cu 0.0201(3) 0.0195(2) 0.0158(2) 0.0003(2) 0.0001(2) -0.0012(2)
Cl 0.0252(5) 0.0237(5) 0.0215(5) -0.0012(4) -0.0011(4) -0.0010(5)
O1 0.0224(14) 0.0159(13) 0.0214(14) 0.0010(11) 0.0008(13) 0.0001(12)
O2 0.0224(15) 0.0187(14) 0.0185(15) -0.0003(12) 0.0017(12) 0.0045(13)
O3 0.0252(16) 0.0352(19) 0.0307(18) 0.0033(15) -0.0072(14) 0.0020(15)
O4 0.0298(16) 0.0390(18) 0.0311(18) -0.0040(16) -0.0122(15) -0.0065(15)
O5 0.0365(18) 0.0282(17) 0.0263(16) 0.0011(15) 0.0054(16) -0.0091(14)
O6 0.0333(18) 0.0339(19) 0.039(2) -0.0070(16) 0.0087(16) 0.0001(15)
N1 0.0224(19) 0.0221(17) 0.0195(17) -0.0015(15) -0.0034(16) -0.0020(16)
N2 0.0185(17) 0.0202(17) 0.0195(18) -0.0008(15) 0.0004(15) -0.0024(15)
N1S 0.075(4) 0.063(4) 0.095(5) 0.016(3) 0.037(4) 0.009(3)
C1 0.030(3) 0.028(2) 0.023(2) -0.0028(18) -0.0039(19) -0.002(2)
C2 0.033(3) 0.033(3) 0.026(2) -0.007(2) -0.002(2) -0.004(2)
C3 0.040(3) 0.019(2) 0.040(3) -0.007(2) 0.000(2) -0.008(2)
C4 0.032(3) 0.022(2) 0.035(3) 0.002(2) -0.003(2) -0.002(2)
C5 0.019(2) 0.023(2) 0.028(2) -0.0009(17) -0.0020(18) -0.0057(19)
C6 0.028(2) 0.021(2) 0.021(2) 0.0049(17) 0.000(2) -0.004(2)
C7 0.022(2) 0.036(3) 0.025(2) -0.003(2) 0.0016(18) -0.012(2)
C8 0.021(2) 0.053(3) 0.024(2) -0.002(2) 0.0011(18) -0.001(2)
C9 0.029(3) 0.044(3) 0.037(3) -0.006(2) 0.008(2) -0.012(2)
C10 0.026(2) 0.028(2) 0.017(2) -0.0001(19) 0.0001(17) -0.002(2)
C11 0.025(2) 0.019(2) 0.018(2) -0.0015(16) 0.0011(17) 0.0011(18)
C12 0.0149(19) 0.026(2) 0.017(2) -0.0020(17) 0.0005(16) -0.0023(17)
C1SA 0.055(7) 0.055(7) 0.073(8) 0.019(7) -0.005(7) 0.004(6)
C2SA 0.079(10) 0.043(7) 0.069(9) 0.021(7) -0.018(8) -0.010(7)
C1SB 0.030(6) 0.042(7) 0.077(11) -0.007(7) 0.018(6) 0.001(6)
C2SB 0.043(8) 0.069(10) 0.137(16) -0.037(11) 0.032(10) -0.004(7)

loop_
_atom_type_symbol
_atom_type_description
_atom_type_scat_dispersion_real
_atom_type_scat_dispersion_imag
_atom_type_scat_source
C C 0.0033 0.0016 'International Tables Vol C Tables 4.2.6.8 and 6.1.1.4'
H H 0.0000 0.0000 'International Tables Vol C Tables 4.2.6.8 and 6.1.1.4'
N N 0.0061 0.0033 'International Tables Vol C Tables 4.2.6.8 and 6.1.1.4'
O O 0.0106 0.0060 'International Tables Vol C Tables 4.2.6.8 and 6.1.1.4'
Cl Cl 0.1484 0.1585 'International Tables Vol C Tables 4.2.6.8 and 6.1.1.4'
Cu Cu 0.3201 1.2651 'International Tables Vol C Tables 4.2.6.8 and 6.1.1.4'

loop_
_geom_angle_atom_site_label_1
_geom_angle_atom_site_label_2
_geom_angle_atom_site_label_3
_geom_angle
_geom_angle_site_symmetry_1
_geom_angle_site_symmetry_3
_geom_angle_publ_flag
O1 Cu N1 172.71(13) . . ?
O1 Cu O2 90.95(12) . 7 ?
N1 Cu O2 89.78(13) . 7 ?
O1 Cu N2 93.89(13) . . ?
N1 Cu N2 83.32(13) . . ?
O2 Cu N2 162.29(12) 7 . ?
O1 Cu O3 103.09(11) . . ?
N1 Cu O3 84.16(13) . . ?
O2 Cu O3 90.07(11) 7 . ?
N2 Cu O3 105.35(12) . . ?
O4 Cl O5 110.6(2) . . ?
O4 Cl O6 110.1(2) . . ?
O5 Cl O6 109.29(19) . . ?
O4 Cl O3 108.48(18) . . ?
O5 Cl O3 108.59(19) . . ?
O6 Cl O3 109.8(2) . . ?
C12 O1 Cu 121.0(3) . . ?
C12 O2 Cu 108.0(3) . 8 ?
Cl O3 Cu 142.29(19) . . ?
C1 N1 C5 119.5(4) . . ?
C1 N1 Cu 127.7(3) . . ?
C5 N1 Cu 112.7(3) . . ?
C6 N2 C10 107.8(3) . . ?
C6 N2 C7 110.7(3) . . ?
C10 N2 C7 112.1(3) . . ?
C6 N2 Cu 100.1(2) . . ?
C10 N2 Cu 113.7(2) . . ?
C7 N2 Cu 111.7(3) . . ?
C1SB N1S C1SA 67.6(10) . . ?
N1 C1 C2 121.4(4) . . ?
N1 C1 H1 119.3 . . ?
C2 C1 H1 119.3 . . ?
C1 C2 C3 119.5(4) . . ?
C1 C2 H2 120.3 . . ?
C3 C2 H2 120.3 . . ?
C2 C3 C4 119.2(4) . . ?
C2 C3 H3 120.4 . . ?
C4 C3 H3 120.4 . . ?
C5 C4 C3 118.6(4) . . ?
C5 C4 H4 120.7 . . ?
C3 C4 H4 120.7 . . ?
N1 C5 C4 121.7(4) . . ?
N1 C5 C6 113.3(3) . . ?
C4 C5 C6 124.9(4) . . ?
N2 C6 C5 109.7(3) . . ?
N2 C6 H6A 109.7 . . ?
C5 C6 H6A 109.7 . . ?
N2 C6 H6B 109.7 . . ?
C5 C6 H6B 109.7 . . ?
H6A C6 H6B 108.2 . . ?
C9 C7 N2 114.3(4) . . ?
C9 C7 C8 110.3(4) . . ?
N2 C7 C8 110.6(3) . . ?
C9 C7 H7 107.1 . . ?
N2 C7 H7 107.1 . . ?
C8 C7 H7 107.1 . . ?
C7 C8 H8A 109.5 . . ?
C7 C8 H8B 109.5 . . ?
H8A C8 H8B 109.5 . . ?
C7 C8 H8C 109.5 . . ?
H8A C8 H8C 109.5 . . ?
H8B C8 H8C 109.5 . . ?
C7 C9 H9A 109.5 . . ?
C7 C9 H9B 109.5 . . ?
H9A C9 H9B 109.5 . . ?
C7 C9 H9C 109.5 . . ?
H9A C9 H9C 109.5 . . ?
H9B C9 H9C 109.5 . . ?
N2 C10 C11 113.5(3) . . ?
N2 C10 H10A 108.9 . . ?
C11 C10 H10A 108.9 . . ?
N2 C10 H10B 108.9 . . ?
C11 C10 H10B 108.9 . . ?
H10A C10 H10B 107.7 . . ?
C12 C11 C10 111.5(4) . . ?
C12 C11 H11A 109.3 . . ?
C10 C11 H11A 109.3 . . ?
C12 C11 H11B 109.3 . . ?
C10 C11 H11B 109.3 . . ?
H11A C11 H11B 108.0 . . ?
O2 C12 O1 121.1(4) . . ?
O2 C12 C11 118.9(4) . . ?
O1 C12 C11 120.0(4) . . ?
N1S C1SA C2SA 173.6(13) . . ?
N1S C1SB C2SB 169.9(14) . . ?

loop_
_geom_bond_atom_site_label_1
_geom_bond_atom_site_label_2
_geom_bond_distance
_geom_bond_site_symmetry_2
_geom_bond_publ_flag
Cu O1 1.929(3) . ?
Cu N1 1.972(3) . ?
Cu O2 1.997(3) 7 ?
Cu N2 2.060(4) . ?
Cu O3 2.405(3) . ?
Cl O4 1.434(3) . ?
Cl O5 1.438(3) . ?
Cl O6 1.443(3) . ?
Cl O3 1.448(3) . ?
O1 C12 1.266(5) . ?
O2 C12 1.261(5) . ?
O2 Cu 1.997(3) 8 ?
N1 C1 1.341(5) . ?
N1 C5 1.342(5) . ?
N2 C6 1.482(5) . ?
N2 C10 1.490(5) . ?
N2 C7 1.527(5) . ?
N1S C1SB 1.224(14) . ?
N1S C1SA 1.267(12) . ?
C1 C2 1.367(6) . ?
C1 H1 0.9300 . ?
C2 C3 1.373(7) . ?
C2 H2 0.9300 . ?
C3 C4 1.387(6) . ?
C3 H3 0.9300 . ?
C4 C5 1.373(6) . ?
C4 H4 0.9300 . ?
C5 C6 1.531(6) . ?
C6 H6A 0.9700 . ?
C6 H6B 0.9700 . ?
C7 C9 1.503(6) . ?
C7 C8 1.529(7) . ?
C7 H7 0.9800 . ?
C8 H8A 0.9600 . ?
C8 H8B 0.9600 . ?
C8 H8C 0.9600 . ?
C9 H9A 0.9600 . ?
C9 H9B 0.9600 . ?
C9 H9C 0.9600 . ?
C10 C11 1.527(6) . ?
C10 H10A 1.0827 . ?
C10 H10B 1.0827 . ?
C11 C12 1.510(6) . ?
C11 H11A 0.9700 . ?
C11 H11B 0.9700 . ?
C1SA C2SA 1.390(15) . ?
C1SB C2SB 1.46(2) . ?
